data_7710007
loop_
_publ_author_name
'Wu, Cong'
'Gao, Kaige'
'Yao, Zi-Shuo'
'Tao, Jun'

_publ_section_title
;
 A series of dynamic single crystals of [MII(en)3]SO4 (M = Ni , Mn, Cd)
 shows tunable dielectric property and anisotropic thermal expansion
;
_journal_name_full 'Dalton Transactions'
_journal_paper_doi 10.1039/D2DT00506A
_journal_year 2022
_chemical_formula_moiety 'C6 H24 Cd1 N6, O4 S1'
_chemical_formula_sum 'C6 H24 Cd N6 O4 S'
_chemical_formula_weight 388.77
_space_group_crystal_system trigonal
_space_group_IT_number 147
_space_group_name_Hall '-P 3'
_space_group_name_H-M_alt 'P -3'
_atom_sites_solution_hydrogens geom
_atom_sites_solution_primary dual
_audit_creation_date 2022-02-15
_audit_creation_method
;
Olex2 1.3
(compiled 2020.07.31 svn.rc2a77460 for OlexSys, GUI svn.r6145)
;
_audit_update_record
;
2022-02-15 deposited with the CCDC.	2022-04-04 downloaded from the CCDC.
;
_cell_angle_alpha 90
_cell_angle_beta 90
_cell_angle_gamma 120
_cell_formula_units_Z 2
_cell_length_a 9.1148(4)
_cell_length_b 9.1148(4)
_cell_length_c 9.5425(5)
_cell_measurement_reflns_used 3025
_cell_measurement_temperature 139.99(10)
_cell_measurement_theta_max 29.7640
_cell_measurement_theta_min 4.9340
_cell_volume 686.57(6)
_computing_cell_refinement 'CrysAlisPro 1.171.39.29d (Rigaku OD, 2017)'
_computing_data_collection 'CrysAlisPro 1.171.39.29d (Rigaku OD, 2017)'
_computing_data_reduction 'CrysAlisPro 1.171.39.29d (Rigaku OD, 2017)'
_computing_molecular_graphics 'Olex2 1.3 (Dolomanov et al., 2009)'
_computing_publication_material 'Olex2 1.3 (Dolomanov et al., 2009)'
_computing_structure_refinement 'SHELXL 2016/6 (Sheldrick, 2015)'
_computing_structure_solution 'SHELXT 2014/5 (Sheldrick, 2014)'
_diffrn_ambient_environment N~2~
_diffrn_ambient_temperature 139.99(10)
_diffrn_detector 'CCD plate'
_diffrn_measured_fraction_theta_full 0.995
_diffrn_measured_fraction_theta_max 0.919
_diffrn_measurement_details
;
List of Runs (angles in degrees, time in seconds):

  # Type    Start    End  Width  t~exp~   \w     \q     \k     \f   Frames
#--------------------------------------------------------------------------
  1  \w     33.00  90.00   0.50    5.00    --    0.10  73.00  32.00  114
  2  \w    -46.00  26.00   0.50    5.00    --    0.10 -77.00   0.00  144
;
_diffrn_measurement_device 'four-circle diffractometer'
_diffrn_measurement_device_type 'XtaLAB AFC12 (RINC): Kappa single'
_diffrn_measurement_method '\w scans'
_diffrn_orient_matrix_type 'CrysAlisPro convention (1999,Acta A55,543-557)'
_diffrn_orient_matrix_UB_11 0.0858065000
_diffrn_orient_matrix_UB_12 0.0238417000
_diffrn_orient_matrix_UB_13 0.0124431000
_diffrn_orient_matrix_UB_21 0.0261677000
_diffrn_orient_matrix_UB_22 0.0648341000
_diffrn_orient_matrix_UB_23 -0.0511343000
_diffrn_orient_matrix_UB_31 0.0051253000
_diffrn_orient_matrix_UB_32 0.0574949000
_diffrn_orient_matrix_UB_33 0.0524674000
_diffrn_radiation_monochromator graphite
_diffrn_radiation_probe x-ray
_diffrn_radiation_type 'Mo K\a'
_diffrn_radiation_wavelength 0.71073
_diffrn_reflns_av_R_equivalents 0.0542
_diffrn_reflns_av_unetI/netI 0.0384
_diffrn_reflns_Laue_measured_fraction_full 0.995
_diffrn_reflns_Laue_measured_fraction_max 0.919
_diffrn_reflns_limit_h_max 12
_diffrn_reflns_limit_h_min -11
_diffrn_reflns_limit_k_max 10
_diffrn_reflns_limit_k_min -11
_diffrn_reflns_limit_l_max 12
_diffrn_reflns_limit_l_min -11
_diffrn_reflns_number 3365
_diffrn_reflns_point_group_measured_fraction_full 0.995
_diffrn_reflns_point_group_measured_fraction_max 0.919
_diffrn_reflns_theta_full 25.242
_diffrn_reflns_theta_max 29.385
_diffrn_reflns_theta_min 4.271
_diffrn_source 'fine-focus sealed X-ray tube'
_diffrn_source_type 'Enhance (Mo) X-ray Source'
_exptl_absorpt_coefficient_mu 1.761
_exptl_absorpt_correction_T_max 1.00000
_exptl_absorpt_correction_T_min 0.07937
_exptl_absorpt_correction_type multi-scan
_exptl_absorpt_process_details
;
CrysAlisPro 1.171.39.29d (Rigaku Oxford Diffraction, 2017)
Empirical absorption correction using spherical harmonics,
 implemented in SCALE3 ABSPACK scaling algorithm.
;
_exptl_crystal_colour 'clear light colourless'
_exptl_crystal_colour_lustre clear
_exptl_crystal_colour_modifier light
_exptl_crystal_colour_primary colourless
_exptl_crystal_density_diffrn 1.881
_exptl_crystal_description hexagonal
_exptl_crystal_F_000 396
_exptl_crystal_size_max 0.2
_exptl_crystal_size_mid 0.1
_exptl_crystal_size_min 0.1
_refine_diff_density_max 1.574
_refine_diff_density_min -1.509
_refine_diff_density_rms 0.181
_refine_ls_extinction_method none
_refine_ls_goodness_of_fit_ref 1.150
_refine_ls_hydrogen_treatment constr
_refine_ls_matrix_type full
_refine_ls_number_parameters 56
_refine_ls_number_reflns 1144
_refine_ls_number_restraints 0
_refine_ls_restrained_S_all 1.150
_refine_ls_R_factor_all 0.0488
_refine_ls_R_factor_gt 0.0474
_refine_ls_shift/su_max 0.000
_refine_ls_shift/su_mean 0.000
_refine_ls_structure_factor_coef Fsqd
_refine_ls_weighting_details 'w=1/[\s^2^(Fo^2^)+(0.0526P)^2^+3.5139P] where P=(Fo^2^+2Fc^2^)/3'
_refine_ls_weighting_scheme calc
_refine_ls_wR_factor_gt 0.1151
_refine_ls_wR_factor_ref 0.1156
_reflns_Friedel_coverage 0.000
_reflns_number_gt 1126
_reflns_number_total 1144
_reflns_threshold_expression 'I > 2\s(I)'
_cod_data_source_file d2dt00506a2.cif
_cod_data_source_block cdso4-140k
_cod_original_cell_volume 686.57(7)
_cod_database_code 7710007
_shelx_shelxl_version_number 2016/6
_shelx_space_group_comment
;
The symmetry employed for this shelxl refinement is uniquely defined
by the following loop, which should always be used as a source of
symmetry information in preference to the above space-group names.
They are only intended as comments.
;
_shelx_estimated_absorpt_t_max 0.844
_shelx_estimated_absorpt_t_min 0.720
_reflns_odcompleteness_completeness 99.58
_reflns_odcompleteness_iscentric 1
_reflns_odcompleteness_theta 26.32
_olex2_refinement_description
;
1. Twinned data refinement
 Scales: 0.9572(17)
 0.0428(17)
2. Fixed Uiso
 At 1.2 times of:
  All C(H,H) groups, All N(H,H) groups
3.a Secondary CH2 refined with riding coordinates:
 N2(H2A,H2B), N1(H1A,H1B), C2(H2C,H2D), C1(H1C,H1D)
;
_olex2_submission_special_instructions 'No special instructions were received'
_oxdiff_exptl_absorpt_empirical_details
;
Empirical correction (ABSPACK) includes:
- Absorption correction using spherical harmonics
- Frame scaling
;
_oxdiff_exptl_absorpt_empirical_full_max 9.275
_oxdiff_exptl_absorpt_empirical_full_min 0.617

loop_
_space_group_symop_operation_xyz
'x, y, z'
'-y, x-y, z'
'-x+y, -x, z'
'-x, -y, -z'
'y, -x+y, -z'
'x-y, x, -z'

loop_
_atom_site_label
_atom_site_type_symbol
_atom_site_fract_x
_atom_site_fract_y
_atom_site_fract_z
_atom_site_U_iso_or_equiv
_atom_site_adp_type
_atom_site_occupancy
_atom_site_site_symmetry_order
_atom_site_calc_flag
_atom_site_refinement_flags_posn
_atom_site_refinement_flags_adp
_atom_site_refinement_flags_occupancy
_atom_site_disorder_assembly
_atom_site_disorder_group
Cd1 Cd 0.666667 0.333333 0.77129(6) 0.01260(19) Uani 1 3 d S T P . .
S1 S 0.666667 0.333333 0.2483(2) 0.0120(3) Uani 1 3 d S T P . .
N2 N 0.4316(5) 0.1403(5) 0.6343(5) 0.0199(8) Uani 1 1 d . . . . .
H2A H 0.454568 0.161611 0.543520 0.024 Uiso 1 1 calc R U . . .
H2B H 0.407009 0.034410 0.651394 0.024 Uiso 1 1 calc R U . . .
N1 N 0.4329(5) 0.3192(5) 0.8885(4) 0.0177(8) Uani 1 1 d . . . . .
H1A H 0.441293 0.307772 0.980303 0.021 Uiso 1 1 calc R U . . .
H1B H 0.428666 0.413367 0.873586 0.021 Uiso 1 1 calc R U . . .
C2 C 0.2888(6) 0.1633(7) 0.6739(6) 0.0213(10) Uani 1 1 d . . . . .
H2C H 0.183994 0.069597 0.638425 0.026 Uiso 1 1 calc R U . . .
H2D H 0.303336 0.267163 0.632865 0.026 Uiso 1 1 calc R U . . .
O2 O 0.5072(6) 0.3173(7) 0.1958(6) 0.0401(11) Uani 1 1 d . . . . .
C1 C 0.2800(6) 0.1717(6) 0.8329(6) 0.0206(9) Uani 1 1 d . . . . .
H1C H 0.181038 0.179110 0.859026 0.025 Uiso 1 1 calc R U . . .
H1D H 0.268589 0.068973 0.873626 0.025 Uiso 1 1 calc R U . . .
O1 O 0.666667 0.333333 0.3987(9) 0.053(2) Uani 1 3 d S T P . .

loop_
_atom_site_aniso_label
_atom_site_aniso_U_11
_atom_site_aniso_U_22
_atom_site_aniso_U_33
_atom_site_aniso_U_23
_atom_site_aniso_U_13
_atom_site_aniso_U_12
Cd1 0.0118(2) 0.0118(2) 0.0141(3) 0.000 0.000 0.00592(10)
S1 0.0127(5) 0.0127(5) 0.0105(8) 0.000 0.000 0.0064(2)
N2 0.0193(19) 0.0194(18) 0.0177(18) -0.0047(15) -0.0011(16) 0.0073(16)
N1 0.0165(18) 0.0177(18) 0.0197(19) 0.0008(15) 0.0032(15) 0.0091(15)
C2 0.017(2) 0.025(2) 0.020(2) -0.0017(19) -0.0072(18) 0.0094(18)
O2 0.028(2) 0.052(3) 0.045(3) -0.003(2) -0.007(2) 0.023(2)
C1 0.0124(19) 0.024(2) 0.024(2) 0.0034(19) 0.0014(17) 0.0078(17)
O1 0.073(4) 0.073(4) 0.014(4) 0.000 0.000 0.036(2)

loop_
_atom_type_symbol
_atom_type_description
_atom_type_scat_dispersion_real
_atom_type_scat_dispersion_imag
_atom_type_scat_source
C C 0.0033 0.0016 'International Tables Vol C Tables 4.2.6.8 and 6.1.1.4'
H H 0.0000 0.0000 'International Tables Vol C Tables 4.2.6.8 and 6.1.1.4'
Cd Cd -0.8075 1.2024 'International Tables Vol C Tables 4.2.6.8 and 6.1.1.4'
N N 0.0061 0.0033 'International Tables Vol C Tables 4.2.6.8 and 6.1.1.4'
O O 0.0106 0.0060 'International Tables Vol C Tables 4.2.6.8 and 6.1.1.4'
S S 0.1246 0.1234 'International Tables Vol C Tables 4.2.6.8 and 6.1.1.4'

loop_
_geom_angle_atom_site_label_1
_geom_angle_atom_site_label_2
_geom_angle_atom_site_label_3
_geom_angle
_geom_angle_site_symmetry_1
_geom_angle_site_symmetry_3
_geom_angle_publ_flag
N2 Cd1 N2 92.56(15) . 3_665 ?
N2 Cd1 N2 92.55(15) 2_655 . ?
N2 Cd1 N2 92.56(15) 2_655 3_665 ?
N1 Cd1 N2 92.54(15) 2_655 . ?
N1 Cd1 N2 167.96(15) 2_655 3_665 ?
N1 Cd1 N2 92.54(15) 3_665 2_655 ?
N1 Cd1 N2 76.33(14) 3_665 3_665 ?
N1 Cd1 N2 167.96(15) . 2_655 ?
N1 Cd1 N2 76.33(14) 2_655 2_655 ?
N1 Cd1 N2 167.96(15) 3_665 . ?
N1 Cd1 N2 76.33(14) . . ?
N1 Cd1 N2 92.54(15) . 3_665 ?
N1 Cd1 N1 99.26(13) 2_655 3_665 ?
N1 Cd1 N1 99.26(13) 3_665 . ?
N1 Cd1 N1 99.26(13) 2_655 . ?
O2 S1 O2 109.1(2) 2_655 3_665 ?
O2 S1 O2 109.1(2) 2_655 . ?
O2 S1 O2 109.1(2) 3_665 . ?
O1 S1 O2 109.9(2) . 2_655 ?
O1 S1 O2 109.9(2) . 3_665 ?
O1 S1 O2 109.9(2) . . ?
Cd1 N2 H2A 110.4 . . ?
Cd1 N2 H2B 110.4 . . ?
H2A N2 H2B 108.6 . . ?
C2 N2 Cd1 106.8(3) . . ?
C2 N2 H2A 110.4 . . ?
C2 N2 H2B 110.4 . . ?
Cd1 N1 H1A 110.3 . . ?
Cd1 N1 H1B 110.3 . . ?
H1A N1 H1B 108.5 . . ?
C1 N1 Cd1 107.3(3) . . ?
C1 N1 H1A 110.3 . . ?
C1 N1 H1B 110.3 . . ?
N2 C2 H2C 109.7 . . ?
N2 C2 H2D 109.7 . . ?
N2 C2 C1 109.6(4) . . ?
H2C C2 H2D 108.2 . . ?
C1 C2 H2C 109.7 . . ?
C1 C2 H2D 109.7 . . ?
N1 C1 C2 110.8(4) . . ?
N1 C1 H1C 109.5 . . ?
N1 C1 H1D 109.5 . . ?
C2 C1 H1C 109.5 . . ?
C2 C1 H1D 109.5 . . ?
H1C C1 H1D 108.1 . . ?

loop_
_geom_bond_atom_site_label_1
_geom_bond_atom_site_label_2
_geom_bond_distance
_geom_bond_site_symmetry_2
_geom_bond_publ_flag
Cd1 N2 2.372(4) 2_655 ?
Cd1 N2 2.372(4) . ?
Cd1 N2 2.372(4) 3_665 ?
Cd1 N1 2.352(4) 2_655 ?
Cd1 N1 2.352(4) 3_665 ?
Cd1 N1 2.352(4) . ?
S1 O2 1.474(4) 3_665 ?
S1 O2 1.474(4) . ?
S1 O2 1.474(4) 2_655 ?
S1 O1 1.435(8) . ?
N2 H2A 0.8900 . ?
N2 H2B 0.8900 . ?
N2 C2 1.467(6) . ?
N1 H1A 0.8900 . ?
N1 H1B 0.8900 . ?
N1 C1 1.469(6) . ?
C2 H2C 0.9700 . ?
C2 H2D 0.9700 . ?
C2 C1 1.524(7) . ?
C1 H1C 0.9700 . ?
C1 H1D 0.9700 . ?

loop_
_geom_torsion_atom_site_label_1
_geom_torsion_atom_site_label_2
_geom_torsion_atom_site_label_3
_geom_torsion_atom_site_label_4
_geom_torsion
_geom_torsion_site_symmetry_1
_geom_torsion_site_symmetry_2
_geom_torsion_site_symmetry_3
_geom_torsion_site_symmetry_4
_geom_torsion_publ_flag
Cd1 N2 C2 C1 -45.5(4) . . . . ?
Cd1 N1 C1 C2 -43.6(4) . . . . ?
N2 C2 C1 N1 63.0(5) . . . . ?

loop_
_twin_individual_id
_twin_individual_mass_fraction_refined
1 0.9572(17)
2 0.0428(17)
